data_7710958
loop_
_publ_author_name
'Schnepf, Andreas'
'Gienger, Christian'

_publ_section_title
;
 Substitution of Hyp (Hyp = Si(SiMe3)3) at metalloid [Ge9(Hyp)3]- clusters
 using phosphine stabilized Au(I)Cl.
;
_journal_name_full 'Dalton Transactions'
_journal_paper_doi 10.1039/D2DT01665F
_journal_year 2022
_chemical_formula_moiety 'C84 H216 Au4 Ge18 P4 Si16'
_chemical_formula_sum 'C84 H216 Au4 Ge18 P4 Si16'
_chemical_formula_weight 3894.36
_chemical_properties_physical Air-sensitive,Moisture-sensitive
_space_group_crystal_system monoclinic
_space_group_IT_number 14
_space_group_name_Hall '-P 2yn'
_space_group_name_H-M_alt 'P 1 21/n 1'
_atom_sites_solution_hydrogens geom
_atom_sites_solution_primary dual
_audit_creation_date 2021-08-27
_audit_creation_method
;
Olex2 1.5
(compiled 2021.08.20 svn.r13c46975 for OlexSys, GUI svn.r6392)
;
_audit_update_record
;
2022-05-03 deposited with the CCDC.	2022-08-05 downloaded from the CCDC.
;
_cell_angle_alpha 90
_cell_angle_beta 101.1190(10)
_cell_angle_gamma 90
_cell_formula_units_Z 2
_cell_length_a 18.2022(2)
_cell_length_b 15.1707(2)
_cell_length_c 27.4875(3)
_cell_measurement_reflns_used 77581
_cell_measurement_temperature 100.00(11)
_cell_measurement_theta_max 38.2050
_cell_measurement_theta_min 2.0110
_cell_volume 7447.92(15)
_computing_cell_refinement 'CrysAlisPro 1.171.41.116a (Rigaku OD, 2021)'
_computing_data_collection 'CrysAlisPro 1.171.41.116a (Rigaku OD, 2021)'
_computing_data_reduction 'CrysAlisPro 1.171.41.116a (Rigaku OD, 2021)'
_computing_molecular_graphics 'Olex2 1.5 (Dolomanov et al., 2009)'
_computing_publication_material 'Olex2 1.5 (Dolomanov et al., 2009)'
_computing_structure_refinement 'SHELXL 2014/7 (Sheldrick, 2015)'
_computing_structure_solution 'SHELXT  (Sheldrick, 2015)'
_diffrn_ambient_environment N~2~
_diffrn_ambient_temperature 100.00(11)
_diffrn_detector 'Hybrid Pixel Array Detector'
_diffrn_detector_area_resol_mean 10.0000
_diffrn_detector_type HyPix
_diffrn_measured_fraction_theta_full 1.000
_diffrn_measured_fraction_theta_max 1.000
_diffrn_measurement_details
;
List of Runs (angles in degrees, time in seconds):

  # Type    Start    End  Width  t~exp~   \w     \q     \k     \f   Frames
#--------------------------------------------------------------------------
  1  \w     24.00  88.00   0.50   30.00    --   31.72-145.00-133.00  128
  2  \w     13.00  76.00   0.50   30.00    --   31.72-125.00  33.00  126
  3  \w    -49.00  43.00   0.50   30.00    --  -29.22  77.00 120.00  184
  4  \w    -27.00   1.00   0.50   30.00    --  -29.22 -98.00 171.15   56
  5  \w   -101.00 -10.00   0.50   30.00    --  -29.22 -77.00  60.00  182
  6  \w    -34.00  -2.00   0.50   30.00    --  -29.22 -93.00 -40.76   64
  7  \w    -42.00  -8.00   0.50   30.00    --  -29.22 -81.00 118.75   68
  8  \w    -40.00   5.00   0.50   30.00    --   31.72 -19.00-150.00   90
  9  \w     39.00 103.00   0.50   30.00    --   31.72-178.00 150.00  128
 10  \w    -39.00  21.00   0.50   30.00    --   31.72 -37.00 120.00  120
 11  \w     16.00  79.00   0.50   30.00    --   31.72-130.00-101.65  126
 12  \w      7.00  72.00   0.50   30.00    --   31.72-116.00  18.42  130
 13  \w    -40.00   5.00   0.50   30.00    --   31.72 -19.00  30.00   90
 14  \w     15.00  78.00   0.50   30.00    --   31.72-128.00  71.08  126
 15  \w    -17.00  38.00   0.50   30.00    --   31.72   0.00 -90.00  110
 16  \w     42.00 102.00   0.50   30.00    --   31.72 178.00 -30.00  120
 17  \w    -23.00  62.00   0.50   30.00    --   31.72 -99.00 120.00  170
 18  \w    -40.00   5.00   0.50   30.00    --   31.72 -19.00 150.00   90
 19  \w    -39.00  21.00   0.50   30.00    --   31.72 -37.00 -90.00  120
 20  \w    -40.00   5.00   0.50   30.00    --   31.72 -19.00  60.00   90
 21  \w     12.00  37.00   0.50   30.00    --   31.72  77.00-120.00   50
;
_diffrn_measurement_device 'four-circle diffractometer'
_diffrn_measurement_device_type 'XtaLAB Synergy, Dualflex, HyPix'
_diffrn_measurement_method '\w scans'
_diffrn_orient_matrix_type 'CrysAlisPro convention (1999,Acta A55,543-557)'
_diffrn_orient_matrix_UB_11 -0.0061089000
_diffrn_orient_matrix_UB_12 0.0141535000
_diffrn_orient_matrix_UB_13 0.0234978000
_diffrn_orient_matrix_UB_21 -0.0009851000
_diffrn_orient_matrix_UB_22 0.0444453000
_diffrn_orient_matrix_UB_23 -0.0081173000
_diffrn_orient_matrix_UB_31 -0.0392154000
_diffrn_orient_matrix_UB_32 -0.0033198000
_diffrn_orient_matrix_UB_33 -0.0085798000
_diffrn_radiation_monochromator mirror
_diffrn_radiation_probe x-ray
_diffrn_radiation_type 'Mo K\a'
_diffrn_radiation_wavelength 0.71073
_diffrn_reflns_av_R_equivalents 0.0508
_diffrn_reflns_av_unetI/netI 0.0208
_diffrn_reflns_Laue_measured_fraction_full 1.000
_diffrn_reflns_Laue_measured_fraction_max 1.000
_diffrn_reflns_limit_h_max 22
_diffrn_reflns_limit_h_min -22
_diffrn_reflns_limit_k_max 18
_diffrn_reflns_limit_k_min -18
_diffrn_reflns_limit_l_max 33
_diffrn_reflns_limit_l_min -33
_diffrn_reflns_number 174242
_diffrn_reflns_point_group_measured_fraction_full 1.000
_diffrn_reflns_point_group_measured_fraction_max 1.000
_diffrn_reflns_theta_full 25.242
_diffrn_reflns_theta_max 25.999
_diffrn_reflns_theta_min 2.001
_diffrn_source 'micro-focus sealed X-ray tube'
_diffrn_source_type 'PhotonJet (Mo) X-ray Source'
_exptl_absorpt_coefficient_mu 7.695
_exptl_absorpt_correction_T_max 1.000
_exptl_absorpt_correction_T_min 0.502
_exptl_absorpt_correction_type gaussian
_exptl_absorpt_process_details
;
CrysAlisPro 1.171.41.116a (Rigaku Oxford Diffraction, 2021)
Numerical absorption correction based on gaussian integration over
a multifaceted crystal model
Spherical absorption correction
using equivalent radius and absorption coefficient.
Empirical absorption correction using spherical harmonics,
implemented in SCALE3 ABSPACK scaling algorithm.
;
_exptl_crystal_colour black
_exptl_crystal_colour_primary black
_exptl_crystal_density_diffrn 1.737
_exptl_crystal_description irregular
_exptl_crystal_F_000 3792
_exptl_crystal_recrystallization_method 'Re-crystallisation from solvent: thf, toluene, pentane'
_exptl_crystal_size_max 0.154
_exptl_crystal_size_mid 0.123
_exptl_crystal_size_min 0.053
_refine_diff_density_max 3.312
_refine_diff_density_min -2.380
_refine_diff_density_rms 0.120
_refine_ls_extinction_method none
_refine_ls_goodness_of_fit_ref 1.040
_refine_ls_hydrogen_treatment constr
_refine_ls_matrix_type full
_refine_ls_number_parameters 642
_refine_ls_number_reflns 14643
_refine_ls_number_restraints 48
_refine_ls_restrained_S_all 1.043
_refine_ls_R_factor_all 0.0375
_refine_ls_R_factor_gt 0.0278
_refine_ls_shift/su_max 0.003
_refine_ls_shift/su_mean 0.000
_refine_ls_structure_factor_coef Fsqd
_refine_ls_weighting_details 'w=1/[\s^2^(Fo^2^)+(0.0279P)^2^+31.7513P] where P=(Fo^2^+2Fc^2^)/3'
_refine_ls_weighting_scheme calc
_refine_ls_wR_factor_gt 0.0633
_refine_ls_wR_factor_ref 0.0692
_reflns_Friedel_coverage 0.000
_reflns_number_gt 12563
_reflns_number_total 14643
_reflns_threshold_expression 'I > 2\s(I)'
_cod_data_source_file d2dt01665f2.cif
_cod_data_source_block 1008g2s
_cod_database_code 7710958
_shelx_shelxl_version_number 2014/7
_chemical_oxdiff_formula C82H212Au4Ge18P4Si16
_shelx_space_group_comment
;
The symmetry employed for this shelxl refinement is uniquely defined
by the following loop, which should always be used as a source of
symmetry information in preference to the above space-group names.
They are only intended as comments.
;
_olex2_refinement_description
;
1. Fixed Uiso
 At 1.2 times of:
  All C(H,H) groups
 At 1.5 times of:
  All C(H,H,H) groups
2. Restrained distances
 C110-C109 = C114-C113 = C115-C114 = C111-C110 = C112-C111 = C116-C115
 1.54 with sigma of 0.02
 C214-C213 = C210-C209 = C214-C215 = C211-C210 = C216-C215 = C211-C212
 1.54 with sigma of 0.02
3. Uiso/Uaniso restraints and constraints
C110 \\sim C114: within 2A with sigma of 0.01 and sigma for terminal atoms of
0.02 within 2A
C111 \\sim C115: within 2A with sigma of 0.01 and sigma for terminal atoms of
0.02 within 2A
C109 \\sim C113: within 2A with sigma of 0.01 and sigma for terminal atoms of
0.02 within 2A
C209 \\sim C213: within 2A with sigma of 0.01 and sigma for terminal atoms of
0.02 within 2A
Uanis(C116) \\sim Ueq, Uanis(C112) \\sim Ueq: with sigma of 0.01 and sigma for
terminal atoms of 0.02
4. Others
 Sof(C213)=Sof(H21H)=Sof(H21I)=Sof(C214)=Sof(H21J)=Sof(H21K)=Sof(C215)=
 Sof(H21L)=Sof(H21M)=Sof(C216)=Sof(H21N)=Sof(H21O)=Sof(H21P)=1-FVAR(1)
 Sof(C209)=Sof(H20S)=Sof(H20T)=Sof(C210)=Sof(H21A)=Sof(H21B)=Sof(C211)=
 Sof(H21C)=Sof(H21D)=Sof(C212)=Sof(H21E)=Sof(H21F)=Sof(H21G)=FVAR(1)
 Sof(C113)=Sof(H11H)=Sof(H11I)=Sof(C114)=Sof(H11J)=Sof(H11K)=Sof(C115)=
 Sof(H11L)=Sof(H11M)=Sof(C116)=Sof(H11N)=Sof(H11O)=Sof(H11P)=1-FVAR(2)
 Sof(C109)=Sof(H10S)=Sof(H10T)=Sof(C110)=Sof(H11A)=Sof(H11B)=Sof(C111)=
 Sof(H11C)=Sof(H11D)=Sof(C112)=Sof(H11E)=Sof(H11F)=Sof(H11G)=FVAR(2)
5.a Secondary CH2 refined with riding coordinates:
 C101(H10A,H10B), C102(H10C,H10D), C103(H10E,H10F), C105(H10J,H10K), C106(H10L,
 H10M), C107(H10N,H10O), C109(H10S,H10T), C110(H11A,H11B), C111(H11C,H11D),
 C113(H11H,H11I), C114(H11J,H11K), C115(H11L,H11M), C201(H20A,H20B), C202(H20C,
 H20D), C203(H20E,H20F), C205(H20J,H20K), C206(H20L,H20M), C207(H20N,H20O),
 C209(H20S,H20T), C210(H21A,H21B), C211(H21C,H21D), C213(H21H,H21I), C214(H21J,
 H21K), C215(H21L,H21M)
5.b Me refined with riding coordinates:
 C104(H10G,H10H,H10I), C108(H10P,H10Q,H10R), C112(H11E,H11F,H11G), C116(H11N,
 H11O,H11P), C204(H20G,H20H,H20I), C208(H20P,H20Q,H20R), C212(H21E,H21F,H21G),
 C216(H21N,H21O,H21P), C411(H41A,H41B,H41C), C412(H41D,H41E,H41F), C413(H41G,
 H41H,H41I), C421(H42A,H42B,H42C), C422(H42D,H42E,H42F), C423(H42G,H42H,H42I),
 C431(H43A,H43B,H43C), C432(H43D,H43E,H43F), C433(H43G,H43H,H43I), C511(H51A,
 H51B,H51C), C512(H51D,H51E,H51F), C513(H51G,H51H,H51I), C521(H52A,H52B,H52C),
 C522(H52D,H52E,H52F), C523(H52G,H52H,H52I), C531(H53A,H53B,H53C), C532(H53D,
 H53E,H53F), C533(H53G,H53H,H53I)
;
_olex2_submission_special_instructions 'No special instructions were received'
_oxdiff_exptl_absorpt_empirical_details
;
Empirical correction (ABSPACK) includes:
- Absorption correction using spherical harmonics
- Frame scaling
;
_oxdiff_exptl_absorpt_empirical_full_max 1.486
_oxdiff_exptl_absorpt_empirical_full_min 0.758
_oxdiff_exptl_absorpt_spherical_max 0.575
_oxdiff_exptl_absorpt_spherical_min 0.559

loop_
_space_group_symop_operation_xyz
'x, y, z'
'-x+1/2, y+1/2, -z+1/2'
'-x, -y, -z'
'x-1/2, -y-1/2, z-1/2'

loop_
_atom_site_label
_atom_site_type_symbol
_atom_site_fract_x
_atom_site_fract_y
_atom_site_fract_z
_atom_site_U_iso_or_equiv
_atom_site_adp_type
_atom_site_occupancy
_atom_site_site_symmetry_order
_atom_site_calc_flag
_atom_site_refinement_flags_posn
_atom_site_refinement_flags_adp
_atom_site_refinement_flags_occupancy
_atom_site_disorder_assembly
_atom_site_disorder_group
Au1 Au 0.26725(2) 0.33210(2) 0.60896(2) 0.02872(5) Uani 1 1 d . . . . .
Au2 Au 0.54023(2) 0.65868(2) 0.55348(2) 0.02088(5) Uani 1 1 d . . . . .
Ge1 Ge 0.29163(2) 0.43862(3) 0.53780(2) 0.02289(10) Uani 1 1 d . . . . .
Ge2 Ge 0.31651(2) 0.48135(3) 0.64833(2) 0.02412(10) Uani 1 1 d . . . . .
Ge3 Ge 0.40925(2) 0.34952(3) 0.60603(2) 0.02275(10) Uani 1 1 d . . . . .
Ge4 Ge 0.31725(2) 0.58756(3) 0.57935(2) 0.02201(10) Uani 1 1 d . . . . .
Ge5 Ge 0.45574(2) 0.48389(3) 0.65812(2) 0.02197(10) Uani 1 1 d . . . . .
Ge6 Ge 0.42173(2) 0.41065(3) 0.52191(2) 0.02166(10) Uani 1 1 d . . . . .
Ge7 Ge 0.40914(2) 0.57854(3) 0.51882(2) 0.01986(9) Uani 1 1 d . . . . .
Ge8 Ge 0.45042(2) 0.63693(3) 0.61802(2) 0.02209(10) Uani 1 1 d . . . . .
Ge9 Ge 0.52234(2) 0.49232(3) 0.58325(2) 0.02005(9) Uani 1 1 d . . . . .
P1 P 0.17836(7) 0.22515(10) 0.61393(5) 0.0345(3) Uani 1 1 d . . . . .
P2 P 0.61106(8) 0.78647(8) 0.57412(5) 0.0358(3) Uani 1 1 d . . . . .
Si4 Si 0.22100(7) 0.69430(8) 0.55705(4) 0.0232(2) Uani 1 1 d . . . . .
Si5 Si 0.54536(7) 0.43458(9) 0.72790(4) 0.0234(3) Uani 1 1 d . . . . .
Si41 Si 0.10868(7) 0.62756(10) 0.56848(5) 0.0294(3) Uani 1 1 d . . . . .
Si42 Si 0.21731(8) 0.73889(10) 0.47481(5) 0.0340(3) Uani 1 1 d . . . . .
Si43 Si 0.25230(8) 0.80983(9) 0.61387(5) 0.0300(3) Uani 1 1 d . . . . .
Si51 Si 0.48683(8) 0.32946(10) 0.77042(5) 0.0348(3) Uani 1 1 d . . . . .
Si52 Si 0.65023(7) 0.37011(10) 0.70415(5) 0.0319(3) Uani 1 1 d . . . . .
Si53 Si 0.58085(8) 0.55735(10) 0.77850(5) 0.0351(3) Uani 1 1 d . . . . .
C101 C 0.0835(3) 0.2688(4) 0.6091(2) 0.0479(15) Uani 1 1 d . . . . .
H10A H 0.0694 0.3000 0.5770 0.057 Uiso 1 1 calc R U . . .
H10B H 0.0486 0.2186 0.6086 0.057 Uiso 1 1 calc R U . . .
C102 C 0.0732(3) 0.3304(5) 0.6497(2) 0.0554(17) Uani 1 1 d . . . . .
H10C H 0.1069 0.3816 0.6500 0.067 Uiso 1 1 calc R U . . .
H10D H 0.0870 0.2998 0.6820 0.067 Uiso 1 1 calc R U . . .
C103 C -0.0080(4) 0.3629(6) 0.6430(3) 0.078(2) Uani 1 1 d . . . . .
H10E H -0.0173 0.4041 0.6145 0.094 Uiso 1 1 calc R U . . .
H10F H -0.0416 0.3117 0.6341 0.094 Uiso 1 1 calc R U . . .
C104 C -0.0285(5) 0.4054(8) 0.6838(4) 0.106(4) Uani 1 1 d . . . . .
H10G H -0.0812 0.4231 0.6752 0.159 Uiso 1 1 calc R U . . .
H10H H -0.0215 0.3649 0.7121 0.159 Uiso 1 1 calc R U . . .
H10I H 0.0029 0.4577 0.6924 0.159 Uiso 1 1 calc R U . . .
C105 C 0.1926(3) 0.1596(4) 0.6704(2) 0.0451(14) Uani 1 1 d . . . . .
H10J H 0.1879 0.1985 0.6985 0.054 Uiso 1 1 calc R U . . .
H10K H 0.1524 0.1148 0.6673 0.054 Uiso 1 1 calc R U . . .
C106 C 0.2681(3) 0.1130(4) 0.6822(2) 0.0439(13) Uani 1 1 d . . . . .
H10L H 0.3085 0.1576 0.6876 0.053 Uiso 1 1 calc R U . . .
H10M H 0.2743 0.0764 0.6534 0.053 Uiso 1 1 calc R U . . .
C107 C 0.2755(4) 0.0545(5) 0.7280(2) 0.0543(16) Uani 1 1 d . . . . .
H10N H 0.2713 0.0917 0.7569 0.065 Uiso 1 1 calc R U . . .
H10O H 0.2334 0.0120 0.7230 0.065 Uiso 1 1 calc R U . . .
C108 C 0.3476(4) 0.0045(5) 0.7392(2) 0.0586(17) Uani 1 1 d . . . . .
H10P H 0.3488 -0.0316 0.7689 0.088 Uiso 1 1 calc R U . . .
H10Q H 0.3517 -0.0337 0.7111 0.088 Uiso 1 1 calc R U . . .
H10R H 0.3896 0.0461 0.7450 0.088 Uiso 1 1 calc R U . . .
C109 C 0.1692(5) 0.1333(5) 0.5678(3) 0.0272(18) Uani 0.630(7) 1 d D U P A 1
H10S H 0.2155 0.0975 0.5737 0.033 Uiso 0.630(7) 1 calc R U P A 1
H10T H 0.1269 0.0947 0.5717 0.033 Uiso 0.630(7) 1 calc R U P A 1
C110 C 0.1555(5) 0.1711(5) 0.5148(3) 0.0320(18) Uani 0.630(7) 1 d D U P A 1
H11A H 0.1987 0.2084 0.5110 0.038 Uiso 0.630(7) 1 calc R U P A 1
H11B H 0.1105 0.2091 0.5098 0.038 Uiso 0.630(7) 1 calc R U P A 1
C111 C 0.1446(6) 0.0985(6) 0.4745(3) 0.046(2) Uani 0.630(7) 1 d D U P A 1
H11C H 0.0994 0.0636 0.4767 0.055 Uiso 0.630(7) 1 calc R U P A 1
H11D H 0.1365 0.1265 0.4413 0.055 Uiso 0.630(7) 1 calc R U P A 1
C112 C 0.2130(9) 0.0365(10) 0.4803(6) 0.116(6) Uani 0.630(7) 1 d D U P A 1
H11E H 0.2042 -0.0085 0.4543 0.174 Uiso 0.630(7) 1 calc R U P A 1
H11F H 0.2577 0.0707 0.4775 0.174 Uiso 0.630(7) 1 calc R U P A 1
H11G H 0.2206 0.0079 0.5129 0.174 Uiso 0.630(7) 1 calc R U P A 1
C113 C 0.1627(10) 0.1727(13) 0.5522(8) 0.052(4) Uani 0.370(7) 1 d D U P A 2
H11H H 0.1601 0.2201 0.5272 0.063 Uiso 0.370(7) 1 calc R U P A 2
H11I H 0.2075 0.1368 0.5503 0.063 Uiso 0.370(7) 1 calc R U P A 2
C114 C 0.0953(9) 0.1152(11) 0.5370(6) 0.057(4) Uani 0.370(7) 1 d D U P A 2
H11J H 0.0495 0.1504 0.5366 0.068 Uiso 0.370(7) 1 calc R U P A 2
H11K H 0.0963 0.0672 0.5615 0.068 Uiso 0.370(7) 1 calc R U P A 2
C115 C 0.0926(13) 0.0740(12) 0.4843(6) 0.063(4) Uani 0.370(7) 1 d D U P A 2
H11L H 0.0891 0.1218 0.4594 0.076 Uiso 0.370(7) 1 calc R U P A 2
H11M H 0.1395 0.0409 0.4841 0.076 Uiso 0.370(7) 1 calc R U P A 2
C116 C 0.0309(13) 0.0168(15) 0.4711(9) 0.099(8) Uani 0.370(7) 1 d D U P A 2
H11N H 0.0306 -0.0078 0.4382 0.148 Uiso 0.370(7) 1 calc R U P A 2
H11O H 0.0347 -0.0311 0.4954 0.148 Uiso 0.370(7) 1 calc R U P A 2
H11P H -0.0156 0.0497 0.4707 0.148 Uiso 0.370(7) 1 calc R U P A 2
C201 C 0.5829(4) 0.8789(4) 0.5309(2) 0.0449(14) Uani 1 1 d . . . . .
H20A H 0.5323 0.8989 0.5341 0.054 Uiso 1 1 calc R U . . .
H20B H 0.6179 0.9287 0.5405 0.054 Uiso 1 1 calc R U . . .
C202 C 0.5819(4) 0.8558(4) 0.4772(2) 0.0478(14) Uani 1 1 d . . . . .
H20C H 0.5498 0.8034 0.4683 0.057 Uiso 1 1 calc R U . . .
H20D H 0.6333 0.8401 0.4735 0.057 Uiso 1 1 calc R U . . .
C203 C 0.5534(4) 0.9301(4) 0.4416(2) 0.0497(15) Uani 1 1 d . . . . .
H20E H 0.5009 0.9433 0.4440 0.060 Uiso 1 1 calc R U . . .
H20F H 0.5835 0.9836 0.4520 0.060 Uiso 1 1 calc R U . . .
C204 C 0.5566(4) 0.9101(4) 0.3891(2) 0.0575(17) Uani 1 1 d . . . . .
H20G H 0.5374 0.9605 0.3682 0.086 Uiso 1 1 calc R U . . .
H20H H 0.6086 0.8984 0.3863 0.086 Uiso 1 1 calc R U . . .
H20I H 0.5259 0.8580 0.3783 0.086 Uiso 1 1 calc R U . . .
C205 C 0.7086(3) 0.7678(4) 0.5714(3) 0.063(2) Uani 1 1 d . . . . .
H20J H 0.7126 0.7575 0.5365 0.075 Uiso 1 1 calc R U . . .
H20K H 0.7374 0.8218 0.5828 0.075 Uiso 1 1 calc R U . . .
C206 C 0.7439(3) 0.6903(4) 0.6026(3) 0.0540(16) Uani 1 1 d . . . . .
H20L H 0.7105 0.6384 0.5957 0.065 Uiso 1 1 calc R U . . .
H20M H 0.7490 0.7051 0.6382 0.065 Uiso 1 1 calc R U . . .
C207 C 0.8216(4) 0.6668(4) 0.5916(3) 0.0620(19) Uani 1 1 d . . . . .
H20N H 0.8155 0.6474 0.5566 0.074 Uiso 1 1 calc R U . . .
H20O H 0.8532 0.7204 0.5955 0.074 Uiso 1 1 calc R U . . .
C208 C 0.8608(4) 0.5959(4) 0.6244(3) 0.067(2) Uani 1 1 d . . . . .
H20P H 0.9096 0.5841 0.6156 0.100 Uiso 1 1 calc R U . . .
H20Q H 0.8682 0.6151 0.6591 0.100 Uiso 1 1 calc R U . . .
H20R H 0.8305 0.5421 0.6201 0.100 Uiso 1 1 calc R U . . .
C209 C 0.5936(8) 0.8335(8) 0.6365(5) 0.031(3) Uani 0.498(10) 1 d D U P B 1
H20S H 0.5391 0.8335 0.6358 0.037 Uiso 0.498(10) 1 calc R U P B 1
H20T H 0.6172 0.7936 0.6636 0.037 Uiso 0.498(10) 1 calc R U P B 1
C210 C 0.6238(6) 0.9268(6) 0.6484(4) 0.034(3) Uani 0.498(10) 1 d D . P B 1
H21A H 0.5969 0.9687 0.6235 0.041 Uiso 0.498(10) 1 calc R U P B 1
H21B H 0.6777 0.9289 0.6470 0.041 Uiso 0.498(10) 1 calc R U P B 1
C211 C 0.6126(12) 0.9535(9) 0.7007(6) 0.041(4) Uani 0.498(10) 1 d D . P B 1
H21C H 0.5590 0.9479 0.7026 0.049 Uiso 0.498(10) 1 calc R U P B 1
H21D H 0.6416 0.9133 0.7256 0.049 Uiso 0.498(10) 1 calc R U P B 1
C212 C 0.6385(9) 1.0494(9) 0.7126(5) 0.055(4) Uani 0.498(10) 1 d D . P B 1
H21E H 0.6310 1.0650 0.7459 0.082 Uiso 0.498(10) 1 calc R U P B 1
H21F H 0.6917 1.0547 0.7112 0.082 Uiso 0.498(10) 1 calc R U P B 1
H21G H 0.6093 1.0893 0.6882 0.082 Uiso 0.498(10) 1 calc R U P B 1
C213 C 0.6282(7) 0.8374(9) 0.6329(6) 0.035(3) Uani 0.502(10) 1 d D U P B 2
H21H H 0.6492 0.7938 0.6587 0.042 Uiso 0.502(10) 1 calc R U P B 2
H21I H 0.6651 0.8855 0.6336 0.042 Uiso 0.502(10) 1 calc R U P B 2
C214 C 0.5550(6) 0.8746(8) 0.6437(4) 0.041(3) Uani 0.502(10) 1 d D . P B 2
H21J H 0.5372 0.9217 0.6193 0.049 Uiso 0.502(10) 1 calc R U P B 2
H21K H 0.5169 0.8272 0.6387 0.049 Uiso 0.502(10) 1 calc R U P B 2
C215 C 0.5606(10) 0.9122(9) 0.6958(4) 0.060(4) Uani 0.502(10) 1 d D . P B 2
H21L H 0.5100 0.9284 0.7009 0.072 Uiso 0.502(10) 1 calc R U P B 2
H21M H 0.5806 0.8663 0.7205 0.072 Uiso 0.502(10) 1 calc R U P B 2
C216 C 0.6108(13) 0.9924(13) 0.7042(9) 0.075(7) Uani 0.502(10) 1 d D . P B 2
H21N H 0.6129 1.0145 0.7380 0.112 Uiso 0.502(10) 1 calc R U P B 2
H21O H 0.6612 0.9763 0.6999 0.112 Uiso 0.502(10) 1 calc R U P B 2
H21P H 0.5906 1.0383 0.6803 0.112 Uiso 0.502(10) 1 calc R U P B 2
C411 C 0.0254(3) 0.6956(4) 0.5396(2) 0.0456(14) Uani 1 1 d . . . . .
H41A H 0.0246 0.7022 0.5041 0.068 Uiso 1 1 calc R U . . .
H41B H -0.0206 0.6662 0.5445 0.068 Uiso 1 1 calc R U . . .
H41C H 0.0288 0.7539 0.5553 0.068 Uiso 1 1 calc R U . . .
C412 C 0.0958(3) 0.5140(4) 0.5410(2) 0.0462(14) Uani 1 1 d . . . . .
H41D H 0.0957 0.5172 0.5053 0.069 Uiso 1 1 calc R U . . .
H41E H 0.1369 0.4760 0.5570 0.069 Uiso 1 1 calc R U . . .
H41F H 0.0480 0.4896 0.5461 0.069 Uiso 1 1 calc R U . . .
C413 C 0.1083(3) 0.6165(4) 0.63606(19) 0.0394(12) Uani 1 1 d . . . . .
H41G H 0.1514 0.5812 0.6519 0.059 Uiso 1 1 calc R U . . .
H41H H 0.1113 0.6752 0.6513 0.059 Uiso 1 1 calc R U . . .
H41I H 0.0619 0.5875 0.6405 0.059 Uiso 1 1 calc R U . . .
C421 C 0.2081(3) 0.6398(4) 0.43336(19) 0.0451(14) Uani 1 1 d . . . . .
H42A H 0.1632 0.6065 0.4367 0.068 Uiso 1 1 calc R U . . .
H42B H 0.2040 0.6588 0.3989 0.068 Uiso 1 1 calc R U . . .
H42C H 0.2523 0.6021 0.4428 0.068 Uiso 1 1 calc R U . . .
C422 C 0.1338(4) 0.8126(4) 0.4540(2) 0.0526(16) Uani 1 1 d . . . . .
H42D H 0.1379 0.8648 0.4754 0.079 Uiso 1 1 calc R U . . .
H42E H 0.1322 0.8310 0.4197 0.079 Uiso 1 1 calc R U . . .
H42F H 0.0878 0.7804 0.4562 0.079 Uiso 1 1 calc R U . . .
C423 C 0.3035(3) 0.8016(4) 0.4679(2) 0.0482(14) Uani 1 1 d . . . . .
H42G H 0.3087 0.8536 0.4895 0.072 Uiso 1 1 calc R U . . .
H42H H 0.3475 0.7637 0.4773 0.072 Uiso 1 1 calc R U . . .
H42I H 0.2992 0.8203 0.4333 0.072 Uiso 1 1 calc R U . . .
C431 C 0.1697(3) 0.8861(4) 0.6105(2) 0.0456(14) Uani 1 1 d . . . . .
H43A H 0.1550 0.9091 0.5767 0.068 Uiso 1 1 calc R U . . .
H43B H 0.1276 0.8536 0.6194 0.068 Uiso 1 1 calc R U . . .
H43C H 0.1834 0.9352 0.6336 0.068 Uiso 1 1 calc R U . . .
C432 C 0.2813(3) 0.7651(4) 0.67800(18) 0.0357(12) Uani 1 1 d . . . . .
H43D H 0.2403 0.7302 0.6865 0.053 Uiso 1 1 calc R U . . .
H43E H 0.3256 0.7277 0.6796 0.053 Uiso 1 1 calc R U . . .
H43F H 0.2932 0.8140 0.7015 0.053 Uiso 1 1 calc R U . . .
C433 C 0.3325(4) 0.8758(4) 0.5996(2) 0.0512(16) Uani 1 1 d . . . . .
H43G H 0.3189 0.9002 0.5660 0.077 Uiso 1 1 calc R U . . .
H43H H 0.3441 0.9241 0.6235 0.077 Uiso 1 1 calc R U . . .
H43I H 0.3765 0.8377 0.6016 0.077 Uiso 1 1 calc R U . . .
C511 C 0.3855(3) 0.3544(5) 0.7664(2) 0.0582(19) Uani 1 1 d . . . . .
H51A H 0.3801 0.4133 0.7799 0.087 Uiso 1 1 calc R U . . .
H51B H 0.3597 0.3523 0.7317 0.087 Uiso 1 1 calc R U . . .
H51C H 0.3635 0.3106 0.7856 0.087 Uiso 1 1 calc R U . . .
C512 C 0.4938(4) 0.2167(4) 0.7443(2) 0.0559(16) Uani 1 1 d . . . . .
H51D H 0.5465 0.2017 0.7459 0.084 Uiso 1 1 calc R U . . .
H51E H 0.4711 0.1738 0.7636 0.084 Uiso 1 1 calc R U . . .
H51F H 0.4673 0.2154 0.7097 0.084 Uiso 1 1 calc R U . . .
C513 C 0.5347(3) 0.3281(4) 0.8377(2) 0.0471(15) Uani 1 1 d . . . . .
H51G H 0.5880 0.3151 0.8401 0.071 Uiso 1 1 calc R U . . .
H51H H 0.5291 0.3859 0.8525 0.071 Uiso 1 1 calc R U . . .
H51I H 0.5118 0.2828 0.8553 0.071 Uiso 1 1 calc R U . . .
C521 C 0.6242(3) 0.2890(4) 0.6529(2) 0.0426(13) Uani 1 1 d . . . . .
H52A H 0.5914 0.2438 0.6628 0.064 Uiso 1 1 calc R U . . .
H52B H 0.5978 0.3193 0.6232 0.064 Uiso 1 1 calc R U . . .
H52C H 0.6695 0.2611 0.6459 0.064 Uiso 1 1 calc R U . . .
C522 C 0.7045(3) 0.3095(4) 0.7596(2) 0.0469(15) Uani 1 1 d . . . . .
H52D H 0.7190 0.3509 0.7872 0.070 Uiso 1 1 calc R U . . .
H52E H 0.6732 0.2628 0.7694 0.070 Uiso 1 1 calc R U . . .
H52F H 0.7496 0.2834 0.7510 0.070 Uiso 1 1 calc R U . . .
C523 C 0.7129(3) 0.4560(4) 0.6846(2) 0.0454(14) Uani 1 1 d . . . . .
H52G H 0.7270 0.4990 0.7114 0.068 Uiso 1 1 calc R U . . .
H52H H 0.7581 0.4277 0.6775 0.068 Uiso 1 1 calc R U . . .
H52I H 0.6864 0.4860 0.6548 0.068 Uiso 1 1 calc R U . . .
C531 C 0.6611(4) 0.5313(5) 0.8306(2) 0.0575(18) Uani 1 1 d . . . . .
H53A H 0.6472 0.4822 0.8501 0.086 Uiso 1 1 calc R U . . .
H53B H 0.7050 0.5148 0.8169 0.086 Uiso 1 1 calc R U . . .
H53C H 0.6729 0.5833 0.8518 0.086 Uiso 1 1 calc R U . . .
C532 C 0.6101(3) 0.6508(4) 0.7425(2) 0.0504(15) Uani 1 1 d . . . . .
H53D H 0.5691 0.6658 0.7150 0.076 Uiso 1 1 calc R U . . .
H53E H 0.6221 0.7021 0.7642 0.076 Uiso 1 1 calc R U . . .
H53F H 0.6543 0.6336 0.7293 0.076 Uiso 1 1 calc R U . . .
C533 C 0.4986(4) 0.5947(5) 0.8057(3) 0.0641(19) Uani 1 1 d . . . . .
H53G H 0.4823 0.5464 0.8248 0.096 Uiso 1 1 calc R U . . .
H53H H 0.5134 0.6453 0.8275 0.096 Uiso 1 1 calc R U . . .
H53I H 0.4573 0.6117 0.7789 0.096 Uiso 1 1 calc R U . . .

loop_
_atom_site_aniso_label
_atom_site_aniso_U_11
_atom_site_aniso_U_22
_atom_site_aniso_U_33
_atom_site_aniso_U_23
_atom_site_aniso_U_13
_atom_site_aniso_U_12
Au1 0.02011(9) 0.03651(11) 0.02940(10) 0.00713(8) 0.00445(7) -0.00496(7)
Au2 0.02150(8) 0.02043(9) 0.02070(8) -0.00265(7) 0.00403(6) -0.00081(6)
Ge1 0.0191(2) 0.0289(3) 0.0204(2) 0.00125(19) 0.00306(17) -0.00102(18)
Ge2 0.0202(2) 0.0318(3) 0.0213(2) 0.0023(2) 0.00627(18) 0.00243(18)
Ge3 0.0191(2) 0.0250(2) 0.0242(2) 0.00291(19) 0.00422(18) -0.00007(17)
Ge4 0.0181(2) 0.0264(2) 0.0220(2) 0.00190(19) 0.00509(17) 0.00400(18)
Ge5 0.0190(2) 0.0294(3) 0.0172(2) 0.00194(18) 0.00244(17) 0.00125(18)
Ge6 0.0229(2) 0.0222(2) 0.0214(2) -0.00363(18) 0.00812(18) -0.00280(18)
Ge7 0.0180(2) 0.0231(2) 0.0182(2) -0.00043(18) 0.00282(17) 0.00073(17)
Ge8 0.0218(2) 0.0246(2) 0.0201(2) -0.00347(18) 0.00462(17) 0.00160(18)
Ge9 0.0182(2) 0.0226(2) 0.0196(2) 0.00028(18) 0.00391(17) 0.00071(17)
P1 0.0276(6) 0.0445(8) 0.0325(7) -0.0048(6) 0.0084(5) -0.0135(6)
P2 0.0449(8) 0.0209(6) 0.0371(7) -0.0060(5) -0.0029(6) -0.0061(5)
Si4 0.0233(6) 0.0259(6) 0.0201(6) -0.0003(5) 0.0037(5) 0.0059(5)
Si5 0.0203(6) 0.0322(7) 0.0177(6) 0.0014(5) 0.0034(5) 0.0042(5)
Si41 0.0193(6) 0.0382(8) 0.0294(7) 0.0007(6) 0.0013(5) 0.0048(5)
Si42 0.0430(8) 0.0371(8) 0.0223(7) 0.0045(6) 0.0068(6) 0.0121(6)
Si43 0.0359(7) 0.0278(7) 0.0273(7) -0.0025(5) 0.0087(6) 0.0018(6)
Si51 0.0318(7) 0.0464(9) 0.0264(7) 0.0110(6) 0.0061(6) 0.0031(6)
Si52 0.0239(6) 0.0431(8) 0.0283(7) -0.0027(6) 0.0044(5) 0.0091(6)
Si53 0.0314(7) 0.0443(8) 0.0292(7) -0.0100(6) 0.0053(6) 0.0042(6)
C101 0.024(3) 0.073(4) 0.046(3) 0.012(3) 0.005(2) -0.013(3)
C102 0.037(3) 0.081(5) 0.049(4) 0.008(3) 0.012(3) 0.015(3)
C103 0.051(4) 0.103(6) 0.088(6) 0.030(5) 0.032(4) 0.032(4)
C104 0.063(5) 0.153(10) 0.111(8) 0.024(7) 0.037(5) 0.040(6)
C105 0.043(3) 0.043(3) 0.054(4) 0.009(3) 0.023(3) -0.009(2)
C106 0.041(3) 0.046(3) 0.048(3) -0.007(3) 0.016(3) -0.006(3)
C107 0.062(4) 0.057(4) 0.044(3) 0.000(3) 0.010(3) -0.002(3)
C108 0.070(4) 0.054(4) 0.048(4) -0.011(3) 0.001(3) -0.002(3)
C109 0.042(4) 0.010(4) 0.028(5) 0.007(3) 0.002(3) -0.005(3)
C110 0.047(5) 0.025(4) 0.018(4) 0.001(3) -0.007(3) 0.001(3)
C111 0.066(6) 0.041(5) 0.028(4) -0.004(4) 0.006(4) 0.005(5)
C112 0.162(14) 0.092(10) 0.094(10) 0.004(9) 0.023(10) -0.018(10)
C113 0.054(7) 0.041(9) 0.061(9) 0.001(7) 0.008(7) -0.010(7)
C114 0.064(8) 0.047(7) 0.051(7) 0.001(7) -0.009(7) 0.003(7)
C115 0.088(10) 0.055(8) 0.050(8) 0.012(7) 0.021(7) 0.036(8)
C116 0.108(15) 0.100(15) 0.081(13) 0.016(12) -0.001(11) 0.065(13)
C201 0.066(4) 0.025(3) 0.042(3) -0.001(2) 0.006(3) -0.003(3)
C202 0.066(4) 0.035(3) 0.041(3) 0.002(3) 0.007(3) 0.009(3)
C203 0.068(4) 0.030(3) 0.054(4) 0.007(3) 0.020(3) 0.005(3)
C204 0.074(5) 0.044(4) 0.057(4) 0.006(3) 0.020(3) 0.010(3)
C205 0.039(3) 0.045(4) 0.094(5) 0.001(4) -0.011(3) -0.021(3)
C206 0.044(3) 0.046(4) 0.061(4) -0.006(3) -0.015(3) -0.004(3)
C207 0.047(4) 0.051(4) 0.078(5) -0.001(4) -0.014(3) -0.017(3)
C208 0.048(4) 0.046(4) 0.099(6) 0.001(4) -0.003(4) 0.000(3)
C209 0.034(8) 0.027(5) 0.032(5) -0.008(4) 0.005(7) -0.008(7)
C210 0.038(6) 0.027(5) 0.032(6) -0.004(4) -0.004(4) 0.001(4)
C211 0.058(9) 0.029(9) 0.033(7) -0.003(7) 0.001(6) 0.004(9)
C212 0.081(10) 0.029(7) 0.046(7) -0.013(6) -0.008(7) 0.014(7)
C213 0.033(7) 0.030(5) 0.038(5) -0.006(4) -0.005(7) -0.005(6)
C214 0.037(6) 0.031(6) 0.052(7) -0.018(5) 0.006(5) 0.005(5)
C215 0.084(11) 0.050(8) 0.047(8) -0.010(6) 0.012(7) 0.014(8)
C216 0.075(12) 0.066(17) 0.074(12) -0.031(13) -0.011(9) 0.005(15)
C411 0.026(3) 0.066(4) 0.043(3) 0.008(3) 0.002(2) 0.013(3)
C412 0.029(3) 0.047(3) 0.061(4) -0.012(3) 0.007(3) -0.007(2)
C413 0.026(3) 0.054(4) 0.037(3) 0.006(3) 0.006(2) -0.001(2)
C421 0.050(3) 0.058(4) 0.025(3) -0.005(3) 0.002(2) 0.012(3)
C422 0.063(4) 0.058(4) 0.035(3) 0.013(3) 0.006(3) 0.026(3)
C423 0.063(4) 0.048(4) 0.039(3) 0.009(3) 0.022(3) 0.002(3)
C431 0.059(4) 0.036(3) 0.042(3) -0.003(3) 0.012(3) 0.015(3)
C432 0.037(3) 0.044(3) 0.025(2) -0.007(2) 0.004(2) 0.002(2)
C433 0.064(4) 0.047(4) 0.044(3) -0.012(3) 0.014(3) -0.026(3)
C511 0.033(3) 0.092(5) 0.051(4) 0.039(4) 0.015(3) 0.006(3)
C512 0.075(4) 0.048(4) 0.048(4) 0.004(3) 0.018(3) -0.014(3)
C513 0.049(3) 0.064(4) 0.027(3) 0.016(3) 0.005(2) 0.001(3)
C521 0.047(3) 0.047(3) 0.034(3) -0.005(3) 0.009(2) 0.018(3)
C522 0.037(3) 0.063(4) 0.037(3) -0.001(3) -0.001(2) 0.023(3)
C523 0.030(3) 0.066(4) 0.043(3) -0.004(3) 0.014(2) -0.001(3)
C531 0.056(4) 0.072(5) 0.036(3) -0.019(3) -0.011(3) 0.003(3)
C532 0.048(3) 0.046(4) 0.055(4) -0.007(3) 0.002(3) -0.016(3)
C533 0.052(4) 0.074(5) 0.073(5) -0.025(4) 0.029(3) 0.013(3)

loop_
_atom_type_symbol
_atom_type_description
_atom_type_scat_dispersion_real
_atom_type_scat_dispersion_imag
_atom_type_scat_source
C C 0.0033 0.0016 'International Tables Vol C Tables 4.2.6.8 and 6.1.1.4'
H H 0.0000 0.0000 'International Tables Vol C Tables 4.2.6.8 and 6.1.1.4'
Au Au -2.0133 8.8022 'International Tables Vol C Tables 4.2.6.8 and 6.1.1.4'
Ge Ge 0.1547 1.8001 'International Tables Vol C Tables 4.2.6.8 and 6.1.1.4'
P P 0.1023 0.0942 'International Tables Vol C Tables 4.2.6.8 and 6.1.1.4'
Si Si 0.0817 0.0704 'International Tables Vol C Tables 4.2.6.8 and 6.1.1.4'

loop_
_exptl_crystal_face_index_h
_exptl_crystal_face_index_k
_exptl_crystal_face_index_l
_exptl_crystal_face_perp_dist
1 -2 2 0.0265
-1 2 -2 0.0262
1 -1 -1 0.0751
0 -1 -1 0.0591
1 0 1 0.0535
-2 -1 0 0.0564
-1 -1 2 0.0306
2 1 -2 0.0504
-1 0 2 0.0488
0 0 1 0.0667
0 1 2 0.0575
-1 1 2 0.0630
-1 -1 -1 0.0729

loop_
_geom_angle_atom_site_label_1
_geom_angle_atom_site_label_2
_geom_angle_atom_site_label_3
_geom_angle
_geom_angle_site_symmetry_1
_geom_angle_site_symmetry_3
_geom_angle_publ_flag
Ge2 Au1 Ge1 71.387(15) . . ?
Ge2 Au1 Ge3 70.151(15) . . ?
Ge3 Au1 Ge1 66.855(14) . . ?
P1 Au1 Ge1 133.81(4) . . ?
P1 Au1 Ge2 140.98(4) . . ?
P1 Au1 Ge3 141.19(4) . . ?
Ge6 Au2 Ge7 83.471(15) 3_666 . ?
Ge6 Au2 Ge8 142.634(16) 3_666 . ?
Ge6 Au2 Ge9 85.855(15) 3_666 . ?
Ge7 Au2 Ge9 62.087(14) . . ?
Ge8 Au2 Ge7 63.958(14) . . ?
Ge8 Au2 Ge9 63.522(14) . . ?
P2 Au2 Ge6 108.52(4) . 3_666 ?
P2 Au2 Ge7 150.83(4) . . ?
P2 Au2 Ge8 108.84(4) . . ?
P2 Au2 Ge9 142.88(4) . . ?
Au1 Ge1 Ge3 56.159(13) . . ?
Ge4 Ge1 Au1 104.736(19) . . ?
Ge4 Ge1 Ge3 94.329(19) . . ?
Ge6 Ge1 Au1 108.81(2) . . ?
Ge6 Ge1 Ge3 55.424(16) . . ?
Ge6 Ge1 Ge4 97.50(2) . . ?
Ge4 Ge2 Au1 107.42(2) . . ?
Ge4 Ge2 Ge5 85.28(2) . . ?
Ge5 Ge2 Au1 108.69(2) . . ?
Au1 Ge3 Ge1 56.986(13) . . ?
Ge5 Ge3 Au1 106.71(2) . . ?
Ge5 Ge3 Ge1 96.59(2) . . ?
Ge5 Ge3 Ge6 98.13(2) . . ?
Ge6 Ge3 Au1 109.10(2) . . ?
Ge6 Ge3 Ge1 54.895(16) . . ?
Ge1 Ge4 Ge7 75.398(19) . . ?
Ge1 Ge4 Ge8 121.63(2) . . ?
Ge2 Ge4 Ge1 74.85(2) . . ?
Ge2 Ge4 Ge7 123.78(2) . . ?
Ge2 Ge4 Ge8 90.97(2) . . ?
Ge8 Ge4 Ge7 66.684(18) . . ?
Si4 Ge4 Ge1 115.38(4) . . ?
Si4 Ge4 Ge2 121.68(4) . . ?
Si4 Ge4 Ge7 114.01(4) . . ?
Si4 Ge4 Ge8 119.92(4) . . ?
Ge2 Ge5 Ge3 72.907(19) . . ?
Ge2 Ge5 Ge8 90.82(2) . . ?
Ge2 Ge5 Ge9 122.48(2) . . ?
Ge3 Ge5 Ge8 120.23(2) . . ?
Ge3 Ge5 Ge9 75.369(19) . . ?
Ge8 Ge5 Ge9 66.275(18) . . ?
Si5 Ge5 Ge2 127.17(4) . . ?
Si5 Ge5 Ge3 107.65(4) . . ?
Si5 Ge5 Ge8 126.35(4) . . ?
Si5 Ge5 Ge9 107.61(3) . . ?
Au2 Ge6 Ge3 132.71(2) 3_666 . ?
Au2 Ge6 Ge7 115.00(2) 3_666 . ?
Au2 Ge6 Ge9 117.77(2) 3_666 . ?
Ge1 Ge6 Au2 128.59(2) . 3_666 ?
Ge1 Ge6 Ge3 69.681(18) . . ?
Ge1 Ge6 Ge7 75.957(19) . . ?
Ge1 Ge6 Ge9 112.38(2) . . ?
Ge3 Ge6 Ge7 111.74(2) . . ?
Ge3 Ge6 Ge9 75.834(19) . . ?
Ge7 Ge6 Ge9 65.644(18) . . ?
Au2 Ge7 Ge8 57.522(13) . . ?
Au2 Ge7 Ge9 59.108(13) . . ?
Ge4 Ge7 Au2 112.931(19) . . ?
Ge4 Ge7 Ge8 56.378(16) . . ?
Ge4 Ge7 Ge9 96.168(19) . . ?
Ge6 Ge7 Au2 111.809(19) . . ?
Ge6 Ge7 Ge4 95.54(2) . . ?
Ge6 Ge7 Ge8 105.93(2) . . ?
Ge6 Ge7 Ge9 57.180(17) . . ?
Ge9 Ge7 Ge8 60.341(16) . . ?
Au2 Ge8 Ge7 58.520(13) . . ?
Au2 Ge8 Ge9 58.890(13) . . ?
Ge4 Ge8 Au2 114.46(2) . . ?
Ge4 Ge8 Ge5 82.41(2) . . ?
Ge4 Ge8 Ge7 56.938(16) . . ?
Ge4 Ge8 Ge9 95.51(2) . . ?
Ge5 Ge8 Au2 115.01(2) . . ?
Ge5 Ge8 Ge7 96.42(2) . . ?
Ge5 Ge8 Ge9 57.226(17) . . ?
Ge9 Ge8 Ge7 58.861(16) . . ?
Au2 Ge9 Ge7 58.805(13) . . ?
Au2 Ge9 Ge8 57.589(14) . . ?
Ge5 Ge9 Au2 113.02(2) . . ?
Ge5 Ge9 Ge7 97.296(19) . . ?
Ge5 Ge9 Ge8 56.499(17) . . ?
Ge6 Ge9 Au2 111.527(19) . . ?
Ge6 Ge9 Ge5 96.59(2) . . ?
Ge6 Ge9 Ge7 57.177(17) . . ?
Ge6 Ge9 Ge8 106.30(2) . . ?
Ge7 Ge9 Ge8 60.798(16) . . ?
C101 P1 Au1 113.7(2) . . ?
C101 P1 C109 105.1(3) . . ?
C101 P1 C113 96.5(7) . . ?
C105 P1 Au1 116.6(2) . . ?
C105 P1 C101 103.7(3) . . ?
C105 P1 C109 98.7(3) . . ?
C105 P1 C113 121.3(7) . . ?
C109 P1 Au1 117.0(3) . . ?
C113 P1 Au1 103.5(6) . . ?
C201 P2 Au2 113.72(19) . . ?
C201 P2 C209 102.6(5) . . ?
C205 P2 Au2 111.0(2) . . ?
C205 P2 C201 104.2(3) . . ?
C205 P2 C209 115.0(5) . . ?
C209 P2 Au2 110.1(4) . . ?
C213 P2 Au2 125.3(5) . . ?
C213 P2 C201 103.6(5) . . ?
C213 P2 C205 96.0(5) . . ?
Si41 Si4 Ge4 106.74(6) . . ?
Si42 Si4 Ge4 109.11(6) . . ?
Si42 Si4 Si41 112.81(7) . . ?
Si43 Si4 Ge4 105.38(6) . . ?
Si43 Si4 Si41 109.77(7) . . ?
Si43 Si4 Si42 112.60(7) . . ?
Si51 Si5 Ge5 107.89(6) . . ?
Si52 Si5 Ge5 111.95(6) . . ?
Si52 Si5 Si51 109.06(7) . . ?
Si53 Si5 Ge5 107.22(6) . . ?
Si53 Si5 Si51 110.13(7) . . ?
Si53 Si5 Si52 110.55(7) . . ?
C411 Si41 Si4 111.0(2) . . ?
C411 Si41 C412 107.8(3) . . ?
C412 Si41 Si4 112.63(18) . . ?
C413 Si41 Si4 109.95(17) . . ?
C413 Si41 C411 108.1(3) . . ?
C413 Si41 C412 107.1(3) . . ?
C421 Si42 Si4 109.7(2) . . ?
C421 Si42 C422 108.6(3) . . ?
C421 Si42 C423 108.9(3) . . ?
C422 Si42 Si4 109.5(2) . . ?
C423 Si42 Si4 112.0(2) . . ?
C423 Si42 C422 108.0(3) . . ?
C431 Si43 Si4 109.7(2) . . ?
C432 Si43 Si4 110.22(18) . . ?
C432 Si43 C431 110.3(3) . . ?
C432 Si43 C433 107.6(3) . . ?
C433 Si43 Si4 111.0(2) . . ?
C433 Si43 C431 108.0(3) . . ?
C511 Si51 Si5 111.8(2) . . ?
C511 Si51 C512 107.6(3) . . ?
C511 Si51 C513 108.9(3) . . ?
C512 Si51 Si5 111.1(2) . . ?
C512 Si51 C513 108.3(3) . . ?
C513 Si51 Si5 109.1(2) . . ?
C521 Si52 Si5 112.56(18) . . ?
C521 Si52 C522 107.8(3) . . ?
C521 Si52 C523 108.8(3) . . ?
C522 Si52 Si5 107.80(19) . . ?
C523 Si52 Si5 111.2(2) . . ?
C523 Si52 C522 108.4(3) . . ?
C531 Si53 Si5 111.7(2) . . ?
C531 Si53 C533 108.7(3) . . ?
C532 Si53 Si5 111.3(2) . . ?
C532 Si53 C531 107.8(3) . . ?
C532 Si53 C533 108.2(3) . . ?
C533 Si53 Si5 109.0(2) . . ?
P1 C101 H10A 108.5 . . ?
P1 C101 H10B 108.5 . . ?
H10A C101 H10B 107.5 . . ?
C102 C101 P1 115.1(4) . . ?
C102 C101 H10A 108.5 . . ?
C102 C101 H10B 108.5 . . ?
C101 C102 H10C 109.3 . . ?
C101 C102 H10D 109.3 . . ?
C101 C102 C103 111.6(6) . . ?
H10C C102 H10D 108.0 . . ?
C103 C102 H10C 109.3 . . ?
C103 C102 H10D 109.3 . . ?
C102 C103 H10E 108.1 . . ?
C102 C103 H10F 108.1 . . ?
H10E C103 H10F 107.3 . . ?
C104 C103 C102 116.7(7) . . ?
C104 C103 H10E 108.1 . . ?
C104 C103 H10F 108.1 . . ?
C103 C104 H10G 109.5 . . ?
C103 C104 H10H 109.5 . . ?
C103 C104 H10I 109.5 . . ?
H10G C104 H10H 109.5 . . ?
H10G C104 H10I 109.5 . . ?
H10H C104 H10I 109.5 . . ?
P1 C105 H10J 108.7 . . ?
P1 C105 H10K 108.7 . . ?
H10J C105 H10K 107.6 . . ?
C106 C105 P1 114.1(4) . . ?
C106 C105 H10J 108.7 . . ?
C106 C105 H10K 108.7 . . ?
C105 C106 H10L 109.2 . . ?
C105 C106 H10M 109.2 . . ?
C105 C106 C107 112.2(5) . . ?
H10L C106 H10M 107.9 . . ?
C107 C106 H10L 109.2 . . ?
C107 C106 H10M 109.2 . . ?
C106 C107 H10N 108.8 . . ?
C106 C107 H10O 108.8 . . ?
H10N C107 H10O 107.7 . . ?
C108 C107 C106 113.6(6) . . ?
C108 C107 H10N 108.8 . . ?
C108 C107 H10O 108.8 . . ?
C107 C108 H10P 109.5 . . ?
C107 C108 H10Q 109.5 . . ?
C107 C108 H10R 109.5 . . ?
H10P C108 H10Q 109.5 . . ?
H10P C108 H10R 109.5 . . ?
H10Q C108 H10R 109.5 . . ?
P1 C109 H10S 109.7 . . ?
P1 C109 H10T 109.7 . . ?
H10S C109 H10T 108.2 . . ?
C110 C109 P1 110.0(5) . . ?
C110 C109 H10S 109.7 . . ?
C110 C109 H10T 109.7 . . ?
C109 C110 H11A 109.0 . . ?
C109 C110 H11B 109.0 . . ?
C109 C110 C111 112.8(6) . . ?
H11A C110 H11B 107.8 . . ?
C111 C110 H11A 109.0 . . ?
C111 C110 H11B 109.0 . . ?
C110 C111 H11C 109.3 . . ?
C110 C111 H11D 109.3 . . ?
H11C C111 H11D 107.9 . . ?
C112 C111 C110 111.7(9) . . ?
C112 C111 H11C 109.3 . . ?
C112 C111 H11D 109.3 . . ?
C111 C112 H11E 109.5 . . ?
C111 C112 H11F 109.5 . . ?
C111 C112 H11G 109.5 . . ?
H11E C112 H11F 109.5 . . ?
H11E C112 H11G 109.5 . . ?
H11F C112 H11G 109.5 . . ?
P1 C113 H11H 107.6 . . ?
P1 C113 H11I 107.6 . . ?
H11H C113 H11I 107.1 . . ?
C114 C113 P1 118.8(14) . . ?
C114 C113 H11H 107.6 . . ?
C114 C113 H11I 107.6 . . ?
C113 C114 H11J 109.3 . . ?
C113 C114 H11K 109.3 . . ?
C113 C114 C115 111.6(17) . . ?
H11J C114 H11K 108.0 . . ?
C115 C114 H11J 109.3 . . ?
C115 C114 H11K 109.3 . . ?
C114 C115 H11L 109.4 . . ?
C114 C115 H11M 109.4 . . ?
H11L C115 H11M 108.0 . . ?
C116 C115 C114 111.2(18) . . ?
C116 C115 H11L 109.4 . . ?
C116 C115 H11M 109.4 . . ?
C115 C116 H11N 109.5 . . ?
C115 C116 H11O 109.5 . . ?
C115 C116 H11P 109.5 . . ?
H11N C116 H11O 109.5 . . ?
H11N C116 H11P 109.5 . . ?
H11O C116 H11P 109.5 . . ?
P2 C201 H20A 108.8 . . ?
P2 C201 H20B 108.8 . . ?
H20A C201 H20B 107.7 . . ?
C202 C201 P2 113.7(4) . . ?
C202 C201 H20A 108.8 . . ?
C202 C201 H20B 108.8 . . ?
C201 C202 H20C 108.9 . . ?
C201 C202 H20D 108.9 . . ?
C201 C202 C203 113.2(5) . . ?
H20C C202 H20D 107.7 . . ?
C203 C202 H20C 108.9 . . ?
C203 C202 H20D 108.9 . . ?
C202 C203 H20E 108.8 . . ?
C202 C203 H20F 108.8 . . ?
H20E C203 H20F 107.7 . . ?
C204 C203 C202 113.6(5) . . ?
C204 C203 H20E 108.8 . . ?
C204 C203 H20F 108.8 . . ?
C203 C204 H20G 109.5 . . ?
C203 C204 H20H 109.5 . . ?
C203 C204 H20I 109.5 . . ?
H20G C204 H20H 109.5 . . ?
H20G C204 H20I 109.5 . . ?
H20H C204 H20I 109.5 . . ?
P2 C205 H20J 108.7 . . ?
P2 C205 H20K 108.7 . . ?
H20J C205 H20K 107.6 . . ?
C206 C205 P2 114.1(5) . . ?
C206 C205 H20J 108.7 . . ?
C206 C205 H20K 108.7 . . ?
C205 C206 H20L 109.3 . . ?
C205 C206 H20M 109.3 . . ?
C205 C206 C207 111.8(6) . . ?
H20L C206 H20M 107.9 . . ?
C207 C206 H20L 109.3 . . ?
C207 C206 H20M 109.3 . . ?
C206 C207 H20N 108.9 . . ?
C206 C207 H20O 108.9 . . ?
H20N C207 H20O 107.7 . . ?
C208 C207 C206 113.4(6) . . ?
C208 C207 H20N 108.9 . . ?
C208 C207 H20O 108.9 . . ?
C207 C208 H20P 109.5 . . ?
C207 C208 H20Q 109.5 . . ?
C207 C208 H20R 109.5 . . ?
H20P C208 H20Q 109.5 . . ?
H20P C208 H20R 109.5 . . ?
H20Q C208 H20R 109.5 . . ?
P2 C209 H20S 108.6 . . ?
P2 C209 H20T 108.6 . . ?
H20S C209 H20T 107.6 . . ?
C210 C209 P2 114.6(8) . . ?
C210 C209 H20S 108.6 . . ?
C210 C209 H20T 108.6 . . ?
C209 C210 H21A 109.8 . . ?
C209 C210 H21B 109.8 . . ?
C209 C210 C211 109.6(10) . . ?
H21A C210 H21B 108.2 . . ?
C211 C210 H21A 109.8 . . ?
C211 C210 H21B 109.8 . . ?
C210 C211 H21C 109.5 . . ?
C210 C211 H21D 109.5 . . ?
H21C C211 H21D 108.1 . . ?
C212 C211 C210 110.7(12) . . ?
C212 C211 H21C 109.5 . . ?
C212 C211 H21D 109.5 . . ?
C211 C212 H21E 109.5 . . ?
C211 C212 H21F 109.5 . . ?
C211 C212 H21G 109.5 . . ?
H21E C212 H21F 109.5 . . ?
H21E C212 H21G 109.5 . . ?
H21F C212 H21G 109.5 . . ?
P2 C213 H21H 109.8 . . ?
P2 C213 H21I 109.8 . . ?
H21H C213 H21I 108.2 . . ?
C214 C213 P2 109.4(8) . . ?
C214 C213 H21H 109.8 . . ?
C214 C213 H21I 109.8 . . ?
C213 C214 H21J 108.6 . . ?
C213 C214 H21K 108.6 . . ?
H21J C214 H21K 107.6 . . ?
C215 C214 C213 114.6(11) . . ?
C215 C214 H21J 108.6 . . ?
C215 C214 H21K 108.6 . . ?
C214 C215 H21L 109.2 . . ?
C214 C215 H21M 109.2 . . ?
H21L C215 H21M 107.9 . . ?
C216 C215 C214 111.9(14) . . ?
C216 C215 H21L 109.2 . . ?
C216 C215 H21M 109.2 . . ?
C215 C216 H21N 109.5 . . ?
C215 C216 H21O 109.5 . . ?
C215 C216 H21P 109.5 . . ?
H21N C216 H21O 109.5 . . ?
H21N C216 H21P 109.5 . . ?
H21O C216 H21P 109.5 . . ?
Si41 C411 H41A 109.5 . . ?
Si41 C411 H41B 109.5 . . ?
Si41 C411 H41C 109.5 . . ?
H41A C411 H41B 109.5 . . ?
H41A C411 H41C 109.5 . . ?
H41B C411 H41C 109.5 . . ?
Si41 C412 H41D 109.5 . . ?
Si41 C412 H41E 109.5 . . ?
Si41 C412 H41F 109.5 . . ?
H41D C412 H41E 109.5 . . ?
H41D C412 H41F 109.5 . . ?
H41E C412 H41F 109.5 . . ?
Si41 C413 H41G 109.5 . . ?
Si41 C413 H41H 109.5 . . ?
Si41 C413 H41I 109.5 . . ?
H41G C413 H41H 109.5 . . ?
H41G C413 H41I 109.5 . . ?
H41H C413 H41I 109.5 . . ?
Si42 C421 H42A 109.5 . . ?
Si42 C421 H42B 109.5 . . ?
Si42 C421 H42C 109.5 . . ?
H42A C421 H42B 109.5 . . ?
H42A C421 H42C 109.5 . . ?
H42B C421 H42C 109.5 . . ?
Si42 C422 H42D 109.5 . . ?
Si42 C422 H42E 109.5 . . ?
Si42 C422 H42F 109.5 . . ?
H42D C422 H42E 109.5 . . ?
H42D C422 H42F 109.5 . . ?
H42E C422 H42F 109.5 . . ?
Si42 C423 H42G 109.5 . . ?
Si42 C423 H42H 109.5 . . ?
Si42 C423 H42I 109.5 . . ?
H42G C423 H42H 109.5 . . ?
H42G C423 H42I 109.5 . . ?
H42H C423 H42I 109.5 . . ?
Si43 C431 H43A 109.5 . . ?
Si43 C431 H43B 109.5 . . ?
Si43 C431 H43C 109.5 . . ?
H43A C431 H43B 109.5 . . ?
H43A C431 H43C 109.5 . . ?
H43B C431 H43C 109.5 . . ?
Si43 C432 H43D 109.5 . . ?
Si43 C432 H43E 109.5 . . ?
Si43 C432 H43F 109.5 . . ?
H43D C432 H43E 109.5 . . ?
H43D C432 H43F 109.5 . . ?
H43E C432 H43F 109.5 . . ?
Si43 C433 H43G 109.5 . . ?
Si43 C433 H43H 109.5 . . ?
Si43 C433 H43I 109.5 . . ?
H43G C433 H43H 109.5 . . ?
H43G C433 H43I 109.5 . . ?
H43H C433 H43I 109.5 . . ?
Si51 C511 H51A 109.5 . . ?
Si51 C511 H51B 109.5 . . ?
Si51 C511 H51C 109.5 . . ?
H51A C511 H51B 109.5 . . ?
H51A C511 H51C 109.5 . . ?
H51B C511 H51C 109.5 . . ?
Si51 C512 H51D 109.5 . . ?
Si51 C512 H51E 109.5 . . ?
Si51 C512 H51F 109.5 . . ?
H51D C512 H51E 109.5 . . ?
H51D C512 H51F 109.5 . . ?
H51E C512 H51F 109.5 . . ?
Si51 C513 H51G 109.5 . . ?
Si51 C513 H51H 109.5 . . ?
Si51 C513 H51I 109.5 . . ?
H51G C513 H51H 109.5 . . ?
H51G C513 H51I 109.5 . . ?
H51H C513 H51I 109.5 . . ?
Si52 C521 H52A 109.5 . . ?
Si52 C521 H52B 109.5 . . ?
Si52 C521 H52C 109.5 . . ?
H52A C521 H52B 109.5 . . ?
H52A C521 H52C 109.5 . . ?
H52B C521 H52C 109.5 . . ?
Si52 C522 H52D 109.5 . . ?
Si52 C522 H52E 109.5 . . ?
Si52 C522 H52F 109.5 . . ?
H52D C522 H52E 109.5 . . ?
H52D C522 H52F 109.5 . . ?
H52E C522 H52F 109.5 . . ?
Si52 C523 H52G 109.5 . . ?
Si52 C523 H52H 109.5 . . ?
Si52 C523 H52I 109.5 . . ?
H52G C523 H52H 109.5 . . ?
H52G C523 H52I 109.5 . . ?
H52H C523 H52I 109.5 . . ?
Si53 C531 H53A 109.5 . . ?
Si53 C531 H53B 109.5 . . ?
Si53 C531 H53C 109.5 . . ?
H53A C531 H53B 109.5 . . ?
H53A C531 H53C 109.5 . . ?
H53B C531 H53C 109.5 . . ?
Si53 C532 H53D 109.5 . . ?
Si53 C532 H53E 109.5 . . ?
Si53 C532 H53F 109.5 . . ?
H53D C532 H53E 109.5 . . ?
H53D C532 H53F 109.5 . . ?
H53E C532 H53F 109.5 . . ?
Si53 C533 H53G 109.5 . . ?
Si53 C533 H53H 109.5 . . ?
Si53 C533 H53I 109.5 . . ?
H53G C533 H53H 109.5 . . ?
H53G C533 H53I 109.5 . . ?
H53H C533 H53I 109.5 . . ?

loop_
_geom_bond_atom_site_label_1
_geom_bond_atom_site_label_2
_geom_bond_distance
_geom_bond_site_symmetry_2
_geom_bond_publ_flag
Au1 Ge1 2.6400(5) . ?
Au1 Ge2 2.5937(5) . ?
Au1 Ge3 2.6149(5) . ?
Au1 P1 2.3140(13) . ?
Au2 Ge6 2.5364(5) 3_666 ?
Au2 Ge7 2.6838(5) . ?
Au2 Ge8 2.6547(5) . ?
Au2 Ge9 2.6923(5) . ?
Au2 P2 2.3368(13) . ?
Ge1 Ge3 2.8949(6) . ?
Ge1 Ge4 2.5343(7) . ?
Ge1 Ge6 2.5254(6) . ?
Ge2 Ge4 2.4902(7) . ?
Ge2 Ge5 2.4967(6) . ?
Ge3 Ge5 2.5405(7) . ?
Ge3 Ge6 2.5417(6) . ?
Ge4 Ge7 2.5803(6) . ?
Ge4 Ge8 2.5638(6) . ?
Ge4 Si4 2.3776(13) . ?
Ge5 Ge8 2.5638(7) . ?
Ge5 Ge9 2.5851(6) . ?
Ge5 Si5 2.3860(12) . ?
Ge6 Au2 2.5364(5) 3_666 ?
Ge6 Ge7 2.5574(6) . ?
Ge6 Ge9 2.5575(6) . ?
Ge7 Ge8 2.8274(6) . ?
Ge7 Ge9 2.7724(6) . ?
Ge8 Ge9 2.8147(6) . ?
P1 C101 1.830(6) . ?
P1 C105 1.820(6) . ?
P1 C109 1.870(8) . ?
P1 C113 1.85(2) . ?
P2 C201 1.845(6) . ?
P2 C205 1.813(7) . ?
P2 C209 1.939(13) . ?
P2 C213 1.765(14) . ?
Si4 Si41 2.3561(18) . ?
Si4 Si42 2.3480(18) . ?
Si4 Si43 2.3436(18) . ?
Si5 Si51 2.3505(19) . ?
Si5 Si52 2.3467(17) . ?
Si5 Si53 2.3398(19) . ?
Si41 C411 1.878(5) . ?
Si41 C412 1.878(6) . ?
Si41 C413 1.867(5) . ?
Si42 C421 1.875(6) . ?
Si42 C422 1.886(6) . ?
Si42 C423 1.875(6) . ?
Si43 C431 1.886(6) . ?
Si43 C432 1.867(5) . ?
Si43 C433 1.873(6) . ?
Si51 C511 1.865(6) . ?
Si51 C512 1.869(7) . ?
Si51 C513 1.885(5) . ?
Si52 C521 1.861(6) . ?
Si52 C522 1.888(5) . ?
Si52 C523 1.877(6) . ?
Si53 C531 1.879(6) . ?
Si53 C532 1.864(6) . ?
Si53 C533 1.885(6) . ?
C101 H10A 0.9900 . ?
C101 H10B 0.9900 . ?
C101 C102 1.495(9) . ?
C102 H10C 0.9900 . ?
C102 H10D 0.9900 . ?
C102 C103 1.536(8) . ?
C103 H10E 0.9900 . ?
C103 H10F 0.9900 . ?
C103 C104 1.404(12) . ?
C104 H10G 0.9800 . ?
C104 H10H 0.9800 . ?
C104 H10I 0.9800 . ?
C105 H10J 0.9900 . ?
C105 H10K 0.9900 . ?
C105 C106 1.524(8) . ?
C106 H10L 0.9900 . ?
C106 H10M 0.9900 . ?
C106 C107 1.525(8) . ?
C107 H10N 0.9900 . ?
C107 H10O 0.9900 . ?
C107 C108 1.496(9) . ?
C108 H10P 0.9800 . ?
C108 H10Q 0.9800 . ?
C108 H10R 0.9800 . ?
C109 H10S 0.9900 . ?
C109 H10T 0.9900 . ?
C109 C110 1.540(9) . ?
C110 H11A 0.9900 . ?
C110 H11B 0.9900 . ?
C110 C111 1.547(10) . ?
C111 H11C 0.9900 . ?
C111 H11D 0.9900 . ?
C111 C112 1.545(14) . ?
C112 H11E 0.9800 . ?
C112 H11F 0.9800 . ?
C112 H11G 0.9800 . ?
C113 H11H 0.9900 . ?
C113 H11I 0.9900 . ?
C113 C114 1.498(16) . ?
C114 H11J 0.9900 . ?
C114 H11K 0.9900 . ?
C114 C115 1.569(16) . ?
C115 H11L 0.9900 . ?
C115 H11M 0.9900 . ?
C115 C116 1.410(18) . ?
C116 H11N 0.9800 . ?
C116 H11O 0.9800 . ?
C116 H11P 0.9800 . ?
C201 H20A 0.9900 . ?
C201 H20B 0.9900 . ?
C201 C202 1.513(8) . ?
C202 H20C 0.9900 . ?
C202 H20D 0.9900 . ?
C202 C203 1.517(8) . ?
C203 H20E 0.9900 . ?
C203 H20F 0.9900 . ?
C203 C204 1.487(9) . ?
C204 H20G 0.9800 . ?
C204 H20H 0.9800 . ?
C204 H20I 0.9800 . ?
C205 H20J 0.9900 . ?
C205 H20K 0.9900 . ?
C205 C206 1.523(9) . ?
C206 H20L 0.9900 . ?
C206 H20M 0.9900 . ?
C206 C207 1.544(10) . ?
C207 H20N 0.9900 . ?
C207 H20O 0.9900 . ?
C207 C208 1.495(9) . ?
C208 H20P 0.9800 . ?
C208 H20Q 0.9800 . ?
C208 H20R 0.9800 . ?
C209 H20S 0.9900 . ?
C209 H20T 0.9900 . ?
C209 C210 1.531(13) . ?
C210 H21A 0.9900 . ?
C210 H21B 0.9900 . ?
C210 C211 1.545(14) . ?
C211 H21C 0.9900 . ?
C211 H21D 0.9900 . ?
C211 C212 1.545(13) . ?
C212 H21E 0.9800 . ?
C212 H21F 0.9800 . ?
C212 H21G 0.9800 . ?
C213 H21H 0.9900 . ?
C213 H21I 0.9900 . ?
C213 C214 1.527(13) . ?
C214 H21J 0.9900 . ?
C214 H21K 0.9900 . ?
C214 C215 1.527(13) . ?
C215 H21L 0.9900 . ?
C215 H21M 0.9900 . ?
C215 C216 1.512(16) . ?
C216 H21N 0.9800 . ?
C216 H21O 0.9800 . ?
C216 H21P 0.9800 . ?
C411 H41A 0.9800 . ?
C411 H41B 0.9800 . ?
C411 H41C 0.9800 . ?
C412 H41D 0.9800 . ?
C412 H41E 0.9800 . ?
C412 H41F 0.9800 . ?
C413 H41G 0.9800 . ?
C413 H41H 0.9800 . ?
C413 H41I 0.9800 . ?
C421 H42A 0.9800 . ?
C421 H42B 0.9800 . ?
C421 H42C 0.9800 . ?
C422 H42D 0.9800 . ?
C422 H42E 0.9800 . ?
C422 H42F 0.9800 . ?
C423 H42G 0.9800 . ?
C423 H42H 0.9800 . ?
C423 H42I 0.9800 . ?
C431 H43A 0.9800 . ?
C431 H43B 0.9800 . ?
C431 H43C 0.9800 . ?
C432 H43D 0.9800 . ?
C432 H43E 0.9800 . ?
C432 H43F 0.9800 . ?
C433 H43G 0.9800 . ?
C433 H43H 0.9800 . ?
C433 H43I 0.9800 . ?
C511 H51A 0.9800 . ?
C511 H51B 0.9800 . ?
C511 H51C 0.9800 . ?
C512 H51D 0.9800 . ?
C512 H51E 0.9800 . ?
C512 H51F 0.9800 . ?
C513 H51G 0.9800 . ?
C513 H51H 0.9800 . ?
C513 H51I 0.9800 . ?
C521 H52A 0.9800 . ?
C521 H52B 0.9800 . ?
C521 H52C 0.9800 . ?
C522 H52D 0.9800 . ?
C522 H52E 0.9800 . ?
C522 H52F 0.9800 . ?
C523 H52G 0.9800 . ?
C523 H52H 0.9800 . ?
C523 H52I 0.9800 . ?
C531 H53A 0.9800 . ?
C531 H53B 0.9800 . ?
C531 H53C 0.9800 . ?
C532 H53D 0.9800 . ?
C532 H53E 0.9800 . ?
C532 H53F 0.9800 . ?
C533 H53G 0.9800 . ?
C533 H53H 0.9800 . ?
C533 H53I 0.9800 . ?

loop_
_geom_torsion_atom_site_label_1
_geom_torsion_atom_site_label_2
_geom_torsion_atom_site_label_3
_geom_torsion_atom_site_label_4
_geom_torsion
_geom_torsion_site_symmetry_1
_geom_torsion_site_symmetry_2
_geom_torsion_site_symmetry_3
_geom_torsion_site_symmetry_4
_geom_torsion_publ_flag
Au1 P1 C101 C102 -63.1(5) . . . . ?
Au1 P1 C105 C106 -55.9(5) . . . . ?
Au1 P1 C109 C110 -54.7(6) . . . . ?
Au1 P1 C113 C114 -165.1(15) . . . . ?
Au2 P2 C201 C202 -54.0(5) . . . . ?
Au2 P2 C205 C206 -54.3(6) . . . . ?
Au2 P2 C213 C214 -67.1(11) . . . . ?
P1 C101 C102 C103 -179.4(5) . . . . ?
P1 C105 C106 C107 -176.5(4) . . . . ?
P1 C109 C110 C111 -178.0(6) . . . . ?
P1 C113 C114 C115 -178.2(13) . . . . ?
P2 C201 C202 C203 175.9(5) . . . . ?
P2 C205 C206 C207 169.5(5) . . . . ?
P2 C209 C210 C211 -175.2(10) . . . . ?
P2 C213 C214 C215 174.0(10) . . . . ?
C101 P1 C105 C106 178.2(4) . . . . ?
C101 P1 C109 C110 72.6(6) . . . . ?
C101 P1 C113 C114 -48.8(17) . . . . ?
C101 C102 C103 C104 166.7(8) . . . . ?
C105 P1 C101 C102 64.5(5) . . . . ?
C105 P1 C109 C110 179.5(6) . . . . ?
C105 P1 C113 C114 61.6(18) . . . . ?
C105 C106 C107 C108 177.4(5) . . . . ?
C109 P1 C101 C102 167.6(5) . . . . ?
C109 P1 C105 C106 70.3(5) . . . . ?
C109 C110 C111 C112 -58.5(12) . . . . ?
C113 P1 C101 C102 -171.0(8) . . . . ?
C113 P1 C105 C106 71.7(8) . . . . ?
C113 C114 C115 C116 177.4(17) . . . . ?
C201 P2 C205 C206 -177.1(5) . . . . ?
C201 P2 C213 C214 65.6(10) . . . . ?
C201 C202 C203 C204 176.5(6) . . . . ?
C205 P2 C201 C202 67.0(5) . . . . ?
C205 P2 C213 C214 171.8(9) . . . . ?
C205 C206 C207 C208 175.2(6) . . . . ?
C209 P2 C201 C202 -172.9(6) . . . . ?
C209 P2 C205 C206 71.5(7) . . . . ?
C209 C210 C211 C212 -176.9(12) . . . . ?
C213 P2 C201 C202 166.9(6) . . . . ?
C213 P2 C205 C206 77.2(7) . . . . ?
C213 C214 C215 C216 65.3(17) . . . . ?

loop_
_exptl_oxdiff_crystal_face_indexfrac_h
_exptl_oxdiff_crystal_face_indexfrac_k
_exptl_oxdiff_crystal_face_indexfrac_l
_exptl_oxdiff_crystal_face_x
_exptl_oxdiff_crystal_face_y
_exptl_oxdiff_crystal_face_z
0.9982 -1.9934 2.0034 0.0128 -0.1058 -0.0497
-0.9982 1.9934 -2.0034 -0.0128 0.1058 0.0497
0.9971 -0.9997 -0.9970 -0.0437 -0.0373 -0.0272
-0.0032 -0.9996 -0.9968 -0.0376 -0.0363 0.0120
1.0013 0.0014 0.9991 0.0174 -0.0090 -0.0478
-2.0026 -0.9979 0.0030 -0.0018 -0.0424 0.0818
-1.0002 -0.9950 2.0014 0.0391 -0.0595 0.0254
2.0004 0.9949 -2.0016 -0.0452 0.0585 -0.0646
-0.9981 0.0031 1.9988 0.0531 -0.0151 0.0220
0.0011 0.0015 0.9993 0.0235 -0.0080 -0.0086
0.0042 1.0011 1.9961 0.0610 0.0283 -0.0206
-0.9960 1.0012 1.9963 0.0672 0.0293 0.0186
-1.0034 -0.9995 -0.9966 -0.0314 -0.0353 0.0512
